data_7119281
loop_
_publ_author_name
'Kazeminejad, Neda'
'Munzel, Denise'
'Gamer, Michael T.'
'Roesky, Peter W.'

_publ_section_title
;
 Bis(amidinate) ligands in early lanthanide chemistry - synthesis,
 structures, and hydroamination catalysis.
;
_journal_issue 6
_journal_name_full 'Chemical communications (Cambridge, England)'
_journal_page_first 1060
_journal_page_last 1063
_journal_paper_doi 10.1039/c6cc08958e
_journal_volume 53
_journal_year 2017
_chemical_formula_moiety 'C42 H36 N4 O, 2(C2 H6 O S)'
_chemical_formula_sum 'C46 H48 N4 O3 S2'
_chemical_formula_weight 769.00
_space_group_crystal_system triclinic
_space_group_IT_number 2
_space_group_name_Hall '-P 1'
_space_group_name_H-M_alt 'P -1'
_symmetry_space_group_name_Hall '-P 1'
_symmetry_space_group_name_H-M 'P -1'
_atom_sites_solution_hydrogens mixed
_atom_sites_solution_primary direct
_audit_creation_date 2016-05-04
_audit_creation_method
;
Olex2 1.2
(compiled 2016.02.19 svn.r3266 for OlexSys, GUI svn.r5155)
;
_audit_update_record
;
2016-11-09 deposited with the CCDC.
2016-12-19 downloaded from the CCDC.
;
_cell_angle_alpha 78.582(4)
_cell_angle_beta 80.858(4)
_cell_angle_gamma 89.827(4)
_cell_formula_units_Z 2
_cell_length_a 9.7749(4)
_cell_length_b 10.2099(4)
_cell_length_c 21.6219(10)
_cell_measurement_reflns_used 17746
_cell_measurement_temperature 200
_cell_measurement_theta_max 28.36
_cell_measurement_theta_min 2.03
_cell_volume 2087.41(16)
_computing_cell_refinement 'STOE X-AREA, PLATON (A.L.Spek, 2009)'
_computing_data_collection 'STOE X-AREA'
_computing_data_reduction 'STOE X-RED & LANA, PLATON (A.L.Spek, 2009)'
_computing_molecular_graphics 'Diamond 2/3, Olex2 (Dolomanov et al., 2009)'
_computing_publication_material 'MS Word, Olex2 (Dolomanov et al., 2009)'
_computing_structure_refinement 'SHELXL-2014/7 (Sheldrick, 2015)'
_computing_structure_solution 'SHELXT-2014/7 (Sheldrick, 2015)'
_diffrn_ambient_temperature 200
_diffrn_detector 'image plate (34cm diameter)'
_diffrn_detector_area_resol_mean 6.67
_diffrn_detector_type 'STOE image plate'
_diffrn_measured_fraction_theta_full 0.936
_diffrn_measured_fraction_theta_max 0.917
_diffrn_measurement_device 'two-circle goniometer'
_diffrn_measurement_device_type 'STOE IPDS 2'
_diffrn_measurement_method '\w scans'
_diffrn_radiation_collimation '0.5mm monocapillary'
_diffrn_radiation_monochromator 'plane graphite'
_diffrn_radiation_type MoK\a
_diffrn_radiation_wavelength 0.71073
_diffrn_reflns_av_R_equivalents 0.0613
_diffrn_reflns_av_unetI/netI 0.0617
_diffrn_reflns_Laue_measured_fraction_full 0.936
_diffrn_reflns_Laue_measured_fraction_max 0.917
_diffrn_reflns_limit_h_max 12
_diffrn_reflns_limit_h_min -13
_diffrn_reflns_limit_k_max 13
_diffrn_reflns_limit_k_min -13
_diffrn_reflns_limit_l_max 28
_diffrn_reflns_limit_l_min -28
_diffrn_reflns_number 18610
_diffrn_reflns_point_group_measured_fraction_full 0.936
_diffrn_reflns_point_group_measured_fraction_max 0.917
_diffrn_reflns_theta_full 25.000
_diffrn_reflns_theta_max 28.278
_diffrn_reflns_theta_min 2.036
_diffrn_source 'sealed tube, 12x0.4mm long-fine focus'
_exptl_absorpt_coefficient_mu 0.172
_exptl_absorpt_correction_T_max 0.8579
_exptl_absorpt_correction_T_min 0.5624
_exptl_absorpt_correction_type integration
_exptl_absorpt_process_details 'STOE X-RED & X-SHAPE'
_exptl_crystal_colour yellow
_exptl_crystal_colour_primary yellow
_exptl_crystal_density_diffrn 1.223
_exptl_crystal_description prism
_exptl_crystal_F_000 816
_exptl_crystal_size_max 0.531
_exptl_crystal_size_mid 0.306
_exptl_crystal_size_min 0.124
_refine_diff_density_max 0.458
_refine_diff_density_min -0.584
_refine_diff_density_rms 0.046
_refine_ls_extinction_method none
_refine_ls_goodness_of_fit_ref 1.050
_refine_ls_hydrogen_treatment mixed
_refine_ls_matrix_type full
_refine_ls_number_parameters 526
_refine_ls_number_reflns 9492
_refine_ls_number_restraints 0
_refine_ls_restrained_S_all 1.050
_refine_ls_R_factor_all 0.0747
_refine_ls_R_factor_gt 0.0594
_refine_ls_shift/su_max 0.000
_refine_ls_shift/su_mean 0.000
_refine_ls_structure_factor_coef Fsqd
_refine_ls_weighting_details 'w=1/[\s^2^(Fo^2^)+(0.0954P)^2^+0.3598P] where P=(Fo^2^+2Fc^2^)/3'
_refine_ls_weighting_scheme calc
_refine_ls_wR_factor_gt 0.1686
_refine_ls_wR_factor_ref 0.1809
_reflns_Friedel_coverage 0.000
_reflns_number_gt 7220
_reflns_number_total 9492
_reflns_threshold_expression 'I > 2\s(I)'
_cod_data_source_file c6cc08958e2.cif
_cod_data_source_block pTolylLDBFH2
_cod_depositor_comments 'Adding full bibliography for 7119278--7119283.cif.'
_cod_database_code 7119281
_shelx_space_group_comment
;
The symmetry employed for this shelxl refinement is uniquely defined
by the following loop, which should always be used as a source of
symmetry information in preference to the above space-group names.
They are only intended as comments.
;
_olex2_refinement_description
;
1. Fixed Uiso
 At 1.2 times of:
  All C(H) groups
 At 1.5 times of:
  All C(H,H,H) groups, All C(H,H,H,H,H,H) groups
2. Others
 Fixed Sof: S2A(0.8) S2B(0.2) H45A(0.8) H45B(0.8) H45C(0.8) H45D(0.2)
 H45E(0.2) H45F(0.2) H46A(0.8) H46B(0.8) H46C(0.8) H46D(0.2) H46E(0.2)
 H46F(0.2) S1A(0.85) S1B(0.15) H43A(0.85) H43B(0.85) H43C(0.85) H43D(0.15)
 H43E(0.15) H43F(0.15) H44A(0.85) H44B(0.85) H44C(0.85) H44D(0.15) H44E(0.15)
 H44F(0.15)
3.a Me refined with riding coordinates:
 C45(H45A,H45B,H45C), C45(H45D,H45E,H45F), C46(H46A,H46B,H46C), C46(H46D,H46E,
 H46F), C43(H43A,H43B,H43C), C43(H43D,H43E,H43F), C44(H44A,H44B,H44C), C44(H44D,
 H44E,H44F)
3.b Aromatic/amide H refined with riding coordinates:
 C3(H3A), C4(H4), C5(H5), C10(H10), C11(H11), C12(H12), C16(H16), C17(H17),
 C19(H19), C20(H20), C23(H23), C24(H24), C26(H26), C27(H27), C30(H30), C31(H31),
  C33(H33), C34(H34), C37(H37), C38(H38), C40(H40), C41(H41)
3.c Idealised Me refined as rotating group:
 C21(H21A,H21B,H21C), C28(H28A,H28B,H28C), C35(H35A,H35B,H35C), C42(H42A,H42B,
 H42C)
;
_shelx_shelxl_version_number 2014/7
_olex2_submission_special_instructions 'No special instructions were received'

loop_
_space_group_symop_operation_xyz
'x, y, z'
'-x, -y, -z'

loop_
_atom_site_label
_atom_site_type_symbol
_atom_site_fract_x
_atom_site_fract_y
_atom_site_fract_z
_atom_site_U_iso_or_equiv
_atom_site_adp_type
_atom_site_occupancy
_atom_site_site_symmetry_order
_atom_site_calc_flag
_atom_site_refinement_flags_posn
_atom_site_refinement_flags_occupancy
_atom_site_disorder_assembly
_atom_site_disorder_group
O1 O 0.68131(10) 0.42202(10) 0.20665(5) 0.0329(2) Uani 1 1 d . . . .
N1 N 0.57546(15) 0.07240(15) 0.27867(8) 0.0418(3) Uani 1 1 d . . . .
N2 N 0.78724(14) 0.11022(14) 0.21106(7) 0.0402(3) Uani 1 1 d . . . .
N3 N 0.74814(15) 0.52678(15) 0.31357(7) 0.0418(3) Uani 1 1 d . . . .
N4 N 0.94411(15) 0.65715(16) 0.26391(8) 0.0440(3) Uani 1 1 d . . . .
C1 C 0.65763(15) 0.13218(15) 0.22324(8) 0.0342(3) Uani 1 1 d . . . .
C2 C 0.58090(15) 0.22722(15) 0.17949(8) 0.0357(3) Uani 1 1 d . . . .
C3 C 0.48819(19) 0.18671(18) 0.14363(10) 0.0456(4) Uani 1 1 d . . . .
H3A H 0.4698 0.0940 0.1472 0.055 Uiso 1 1 calc R . . .
C4 C 0.4217(2) 0.27946(19) 0.10260(10) 0.0495(4) Uani 1 1 d . . . .
H4 H 0.3608 0.2483 0.0782 0.059 Uiso 1 1 calc R . . .
C5 C 0.44257(18) 0.41599(18) 0.09672(9) 0.0433(4) Uani 1 1 d . . . .
H5 H 0.3969 0.4782 0.0687 0.052 Uiso 1 1 calc R . . .
C6 C 0.53243(15) 0.45947(15) 0.13310(8) 0.0345(3) Uani 1 1 d . . . .
C7 C 0.59848(14) 0.36426(15) 0.17311(8) 0.0323(3) Uani 1 1 d . . . .
C8 C 0.66875(15) 0.55790(14) 0.18753(8) 0.0330(3) Uani 1 1 d . . . .
C9 C 0.57934(15) 0.58775(15) 0.14236(8) 0.0338(3) Uani 1 1 d . . . .
C10 C 0.55656(17) 0.72145(16) 0.11755(9) 0.0408(4) Uani 1 1 d . . . .
H10 H 0.4950 0.7450 0.0876 0.049 Uiso 1 1 calc R . . .
C11 C 0.62617(18) 0.81873(17) 0.13784(10) 0.0457(4) Uani 1 1 d . . . .
H11 H 0.6132 0.9102 0.1207 0.055 Uiso 1 1 calc R . . .
C12 C 0.71512(18) 0.78617(16) 0.18287(10) 0.0426(4) Uani 1 1 d . . . .
H12 H 0.7615 0.8559 0.1954 0.051 Uiso 1 1 calc R . . .
C13 C 0.73742(16) 0.65291(16) 0.20998(8) 0.0365(3) Uani 1 1 d . . . .
C14 C 0.82093(16) 0.61444(16) 0.26287(8) 0.0372(3) Uani 1 1 d . . . .
C15 C 0.61481(17) -0.01094(17) 0.33247(8) 0.0410(4) Uani 1 1 d . . . .
C16 C 0.5263(2) -0.0205(2) 0.39087(11) 0.0640(6) Uani 1 1 d . . . .
H16 H 0.4449 0.0304 0.3932 0.077 Uiso 1 1 calc R . . .
C17 C 0.5571(3) -0.1040(3) 0.44532(11) 0.0771(8) Uani 1 1 d . . . .
H17 H 0.4962 -0.1080 0.4846 0.093 Uiso 1 1 calc R . . .
C18 C 0.6727(3) -0.1814(3) 0.44465(11) 0.0689(7) Uani 1 1 d . . . .
C19 C 0.7601(2) -0.1708(2) 0.38660(10) 0.0557(5) Uani 1 1 d . . . .
H19 H 0.8406 -0.2231 0.3845 0.067 Uiso 1 1 calc R . . .
C20 C 0.73359(18) -0.08611(18) 0.33143(9) 0.0430(4) Uani 1 1 d . . . .
H20 H 0.7970 -0.0795 0.2927 0.052 Uiso 1 1 calc R . . .
C21 C 0.7001(4) -0.2766(4) 0.50456(15) 0.1156(15) Uani 1 1 d . . . .
H21A H 0.7626 -0.2327 0.5259 0.173 Uiso 1 1 calc GR . . .
H21B H 0.7431 -0.3571 0.4929 0.173 Uiso 1 1 calc GR . . .
H21C H 0.6124 -0.3016 0.5335 0.173 Uiso 1 1 calc GR . . .
C22 C 0.86923(15) 0.17544(16) 0.15281(8) 0.0373(4) Uani 1 1 d . . . .
C23 C 0.8832(2) 0.1211(2) 0.09872(9) 0.0504(5) Uani 1 1 d . . . .
H23 H 0.8307 0.0427 0.0991 0.061 Uiso 1 1 calc R . . .
C24 C 0.9730(2) 0.1791(2) 0.04363(9) 0.0497(4) Uani 1 1 d . . . .
H24 H 0.9802 0.1402 0.0069 0.060 Uiso 1 1 calc R . . .
C25 C 1.05249(17) 0.29337(18) 0.04139(8) 0.0418(4) Uani 1 1 d . . . .
C26 C 1.03942(18) 0.34529(19) 0.09619(10) 0.0473(4) Uani 1 1 d . . . .
H26 H 1.0934 0.4225 0.0961 0.057 Uiso 1 1 calc R . . .
C27 C 0.94949(18) 0.28806(18) 0.15164(9) 0.0433(4) Uani 1 1 d . . . .
H27 H 0.9431 0.3261 0.1886 0.052 Uiso 1 1 calc R . . .
C28 C 1.1496(2) 0.3570(2) -0.01852(10) 0.0578(5) Uani 1 1 d . . . .
H28A H 1.2453 0.3521 -0.0102 0.087 Uiso 1 1 calc GR . . .
H28B H 1.1263 0.4509 -0.0314 0.087 Uiso 1 1 calc GR . . .
H28C H 1.1402 0.3095 -0.0529 0.087 Uiso 1 1 calc GR . . .
C29 C 0.79671(18) 0.44506(19) 0.36536(9) 0.0429(4) Uani 1 1 d . . . .
C30 C 0.7231(2) 0.3256(3) 0.39254(11) 0.0636(6) Uani 1 1 d . . . .
H30 H 0.6440 0.3032 0.3758 0.076 Uiso 1 1 calc R . . .
C31 C 0.7638(2) 0.2395(3) 0.44359(14) 0.0833(9) Uani 1 1 d . . . .
H31 H 0.7132 0.1576 0.4608 0.100 Uiso 1 1 calc R . . .
C32 C 0.8763(3) 0.2692(3) 0.47042(12) 0.0757(8) Uani 1 1 d . . . .
C33 C 0.9503(3) 0.3878(3) 0.44237(13) 0.0699(7) Uani 1 1 d . . . .
H33 H 1.0288 0.4101 0.4595 0.084 Uiso 1 1 calc R . . .
C34 C 0.9133(2) 0.4750(2) 0.39007(11) 0.0563(5) Uani 1 1 d . . . .
H34 H 0.9672 0.5543 0.3713 0.068 Uiso 1 1 calc R . . .
C35 C 0.9180(4) 0.1753(4) 0.52779(18) 0.1203(15) Uani 1 1 d . . . .
H35A H 0.8475 0.1034 0.5439 0.180 Uiso 1 1 calc GR . . .
H35B H 0.9257 0.2251 0.5615 0.180 Uiso 1 1 calc GR . . .
H35C H 1.0075 0.1368 0.5150 0.180 Uiso 1 1 calc GR . . .
C36 C 1.02527(16) 0.73134(17) 0.20786(9) 0.0404(4) Uani 1 1 d . . . .
C37 C 1.0695(2) 0.67512(19) 0.15531(10) 0.0480(4) Uani 1 1 d . . . .
H37 H 1.0393 0.5869 0.1551 0.058 Uiso 1 1 calc R . . .
C38 C 1.1578(2) 0.7464(2) 0.10272(10) 0.0491(4) Uani 1 1 d . . . .
H38 H 1.1874 0.7055 0.0672 0.059 Uiso 1 1 calc R . . .
C39 C 1.20380(17) 0.87574(19) 0.10078(10) 0.0457(4) Uani 1 1 d . . . .
C40 C 1.1596(2) 0.9308(2) 0.15372(12) 0.0555(5) Uani 1 1 d . . . .
H40 H 1.1891 1.0194 0.1537 0.067 Uiso 1 1 calc R . . .
C41 C 1.0733(2) 0.8601(2) 0.20689(11) 0.0527(5) Uani 1 1 d . . . .
H41 H 1.0467 0.8998 0.2430 0.063 Uiso 1 1 calc R . . .
C42 C 1.2964(2) 0.9542(2) 0.04274(12) 0.0600(5) Uani 1 1 d . . . .
H42A H 1.3213 0.8970 0.0115 0.090 Uiso 1 1 calc GR . . .
H42B H 1.3807 0.9846 0.0555 0.090 Uiso 1 1 calc GR . . .
H42C H 1.2472 1.0317 0.0236 0.090 Uiso 1 1 calc GR . . .
S2A S 0.34753(7) 0.56747(9) 0.34543(5) 0.0734(2) Uani 0.8 1 d . P A 1
S2B S 0.4310(3) 0.6492(4) 0.33454(18) 0.0696(8) Uani 0.2 1 d . P A 2
O3 O 0.45227(16) 0.4851(2) 0.31688(10) 0.0750(5) Uani 1 1 d . . . .
C45 C 0.4217(6) 0.6305(5) 0.4026(2) 0.1359(17) Uani 1 1 d . . . .
H45A H 0.3552 0.6868 0.4233 0.204 Uiso 0.8 1 calc R P A 1
H45B H 0.4459 0.5560 0.4348 0.204 Uiso 0.8 1 calc R P A 1
H45C H 0.5056 0.6838 0.3817 0.204 Uiso 0.8 1 calc R P A 1
H45D H 0.4954 0.5720 0.4165 0.204 Uiso 0.2 1 calc R P A 2
H45E H 0.4321 0.7172 0.4145 0.204 Uiso 0.2 1 calc R P A 2
H45F H 0.3313 0.5893 0.4233 0.204 Uiso 0.2 1 calc R P A 2
C46 C 0.3532(5) 0.7235(5) 0.2865(2) 0.1299(16) Uani 1 1 d . . . .
H46A H 0.2849 0.7843 0.3025 0.195 Uiso 0.8 1 calc R P A 1
H46B H 0.4461 0.7653 0.2789 0.195 Uiso 0.8 1 calc R P A 1
H46C H 0.3316 0.7046 0.2463 0.195 Uiso 0.8 1 calc R P A 1
H46D H 0.3943 0.7098 0.2439 0.195 Uiso 0.2 1 calc R P A 2
H46E H 0.2564 0.6912 0.2961 0.195 Uiso 0.2 1 calc R P A 2
H46F H 0.3572 0.8190 0.2874 0.195 Uiso 0.2 1 calc R P A 2
S1A S 0.18910(7) 0.20398(9) 0.32506(4) 0.0686(2) Uani 0.85 1 d . P B 1
S1B S 0.1749(4) 0.1560(5) 0.27497(19) 0.0637(9) Uani 0.15 1 d . P B 2
C43 C 0.2047(3) 0.3404(3) 0.26057(15) 0.0764(7) Uani 1 1 d . . . .
H43A H 0.1446 0.4116 0.2723 0.115 Uiso 0.85 1 calc R P B 1
H43B H 0.3011 0.3737 0.2499 0.115 Uiso 0.85 1 calc R P B 1
H43C H 0.1769 0.3121 0.2235 0.115 Uiso 0.85 1 calc R P B 1
H43D H 0.1301 0.3854 0.2400 0.115 Uiso 0.15 1 calc R P B 2
H43E H 0.2057 0.3678 0.3014 0.115 Uiso 0.15 1 calc R P B 2
H43F H 0.2938 0.3650 0.2327 0.115 Uiso 0.15 1 calc R P B 2
C44 C 0.0214(2) 0.1431(3) 0.32180(14) 0.0717(7) Uani 1 1 d . . . .
H44A H -0.0479 0.2064 0.3346 0.108 Uiso 0.85 1 calc R P B 1
H44B H 0.0162 0.1331 0.2781 0.108 Uiso 0.85 1 calc R P B 1
H44C H 0.0030 0.0561 0.3509 0.108 Uiso 0.85 1 calc R P B 1
H44D H -0.0481 0.1869 0.2973 0.108 Uiso 0.15 1 calc R P B 2
H44E H -0.0051 0.0485 0.3377 0.108 Uiso 0.15 1 calc R P B 2
H44F H 0.0268 0.1863 0.3580 0.108 Uiso 0.15 1 calc R P B 2
H3 H 0.664(2) 0.509(2) 0.3096(10) 0.043(5) Uiso 1 1 d . . . .
H1 H 0.489(2) 0.096(2) 0.2838(10) 0.047(6) Uiso 1 1 d . . . .
O2 O 0.28394(19) 0.0972(3) 0.30431(14) 0.1112(9) Uani 1 1 d . . . .

loop_
_atom_site_aniso_label
_atom_site_aniso_U_11
_atom_site_aniso_U_22
_atom_site_aniso_U_33
_atom_site_aniso_U_23
_atom_site_aniso_U_13
_atom_site_aniso_U_12
O1 0.0332(5) 0.0231(5) 0.0428(6) -0.0032(4) -0.0113(4) 0.0002(4)
N1 0.0350(7) 0.0354(7) 0.0497(8) -0.0002(6) -0.0012(6) 0.0045(5)
N2 0.0345(6) 0.0348(7) 0.0453(7) 0.0056(6) -0.0056(5) -0.0004(5)
N3 0.0368(7) 0.0412(8) 0.0475(8) -0.0056(7) -0.0115(6) -0.0021(6)
N4 0.0389(7) 0.0415(8) 0.0533(8) -0.0098(7) -0.0121(6) -0.0042(6)
C1 0.0359(7) 0.0229(6) 0.0437(8) -0.0050(6) -0.0082(6) -0.0014(5)
C2 0.0334(7) 0.0278(7) 0.0456(8) -0.0057(7) -0.0075(6) 0.0014(5)
C3 0.0474(9) 0.0305(8) 0.0639(11) -0.0129(8) -0.0196(8) 0.0014(7)
C4 0.0507(10) 0.0407(9) 0.0651(12) -0.0143(9) -0.0287(9) 0.0013(7)
C5 0.0437(8) 0.0375(9) 0.0516(10) -0.0067(8) -0.0192(7) 0.0043(7)
C6 0.0320(7) 0.0284(7) 0.0420(8) -0.0032(6) -0.0073(6) 0.0017(5)
C7 0.0285(6) 0.0278(7) 0.0404(8) -0.0043(6) -0.0075(5) 0.0001(5)
C8 0.0302(6) 0.0238(7) 0.0432(8) -0.0020(6) -0.0060(6) 0.0012(5)
C9 0.0302(6) 0.0273(7) 0.0422(8) -0.0031(6) -0.0064(6) 0.0002(5)
C10 0.0383(8) 0.0308(8) 0.0515(9) 0.0003(7) -0.0125(7) 0.0034(6)
C11 0.0459(9) 0.0251(7) 0.0636(11) -0.0006(8) -0.0122(8) 0.0027(6)
C12 0.0426(8) 0.0258(7) 0.0602(11) -0.0075(8) -0.0120(7) -0.0018(6)
C13 0.0332(7) 0.0286(7) 0.0479(9) -0.0065(7) -0.0085(6) -0.0003(5)
C14 0.0366(7) 0.0305(7) 0.0469(9) -0.0105(7) -0.0101(6) 0.0017(6)
C15 0.0418(8) 0.0329(8) 0.0438(9) -0.0015(7) -0.0007(7) -0.0026(6)
C16 0.0554(11) 0.0640(14) 0.0589(12) 0.0016(11) 0.0145(9) 0.0078(10)
C17 0.0758(15) 0.0879(19) 0.0484(12) 0.0100(12) 0.0184(11) 0.0029(13)
C18 0.0642(13) 0.0788(16) 0.0490(11) 0.0169(11) -0.0024(10) -0.0049(11)
C19 0.0493(10) 0.0584(12) 0.0503(10) 0.0101(9) -0.0074(8) 0.0019(8)
C20 0.0421(8) 0.0431(9) 0.0398(8) -0.0001(7) -0.0045(7) 0.0007(7)
C21 0.092(2) 0.154(3) 0.0651(17) 0.051(2) 0.0030(15) 0.008(2)
C22 0.0312(7) 0.0327(8) 0.0434(8) 0.0043(7) -0.0075(6) 0.0033(6)
C23 0.0560(10) 0.0459(10) 0.0473(10) 0.0005(8) -0.0142(8) -0.0154(8)
C24 0.0602(11) 0.0489(11) 0.0395(9) -0.0051(8) -0.0118(8) -0.0049(8)
C25 0.0379(8) 0.0397(9) 0.0428(9) 0.0020(7) -0.0040(6) 0.0045(6)
C26 0.0429(9) 0.0361(9) 0.0576(11) -0.0066(8) 0.0047(8) -0.0070(7)
C27 0.0421(8) 0.0354(8) 0.0491(9) -0.0088(8) 0.0029(7) -0.0018(6)
C28 0.0536(11) 0.0617(13) 0.0477(10) 0.0047(10) 0.0031(8) -0.0016(9)
C29 0.0407(8) 0.0448(9) 0.0431(9) -0.0094(8) -0.0055(7) 0.0069(7)
C30 0.0403(9) 0.0748(15) 0.0620(12) 0.0136(11) -0.0014(8) -0.0074(9)
C31 0.0524(12) 0.0893(19) 0.0818(17) 0.0361(15) 0.0023(11) -0.0071(12)
C32 0.0578(12) 0.0955(19) 0.0591(13) 0.0166(13) -0.0057(10) 0.0171(12)
C33 0.0714(14) 0.0702(15) 0.0727(15) -0.0072(13) -0.0350(12) 0.0140(12)
C34 0.0652(12) 0.0439(10) 0.0661(12) -0.0100(10) -0.0306(10) 0.0055(9)
C35 0.097(2) 0.139(3) 0.097(2) 0.052(2) -0.0251(19) 0.014(2)
C36 0.0335(7) 0.0363(8) 0.0535(10) -0.0095(8) -0.0123(7) -0.0008(6)
C37 0.0546(10) 0.0349(9) 0.0564(11) -0.0107(8) -0.0125(8) -0.0060(7)
C38 0.0543(10) 0.0423(10) 0.0526(10) -0.0117(9) -0.0111(8) -0.0006(8)
C39 0.0366(8) 0.0398(9) 0.0595(11) -0.0037(8) -0.0121(7) -0.0003(6)
C40 0.0468(10) 0.0375(9) 0.0812(14) -0.0158(10) -0.0024(9) -0.0096(7)
C41 0.0469(9) 0.0428(10) 0.0712(13) -0.0241(10) -0.0019(9) -0.0066(8)
C42 0.0531(11) 0.0537(12) 0.0674(13) 0.0010(11) -0.0087(9) -0.0062(9)
S2A 0.0401(3) 0.0818(5) 0.0994(6) -0.0307(5) 0.0012(3) -0.0077(3)
S2B 0.0585(15) 0.0705(19) 0.086(2) -0.0220(17) -0.0219(14) 0.0070(14)
O3 0.0449(8) 0.0905(13) 0.0932(13) -0.0265(11) -0.0123(8) 0.0000(8)
C45 0.181(5) 0.127(4) 0.108(3) -0.049(3) -0.016(3) -0.018(3)
C46 0.137(3) 0.132(3) 0.115(3) -0.016(3) -0.016(3) 0.065(3)
S1A 0.0434(3) 0.0949(6) 0.0715(4) -0.0192(4) -0.0180(3) 0.0073(3)
S1B 0.062(2) 0.070(2) 0.059(2) -0.0173(19) -0.0015(16) 0.0042(17)
C43 0.0601(13) 0.0722(16) 0.100(2) -0.0266(16) -0.0106(13) -0.0060(12)
C44 0.0464(11) 0.0802(17) 0.0878(17) -0.0196(14) -0.0052(11) 0.0003(10)
O2 0.0484(9) 0.1058(17) 0.161(2) 0.0020(16) 0.0021(11) 0.0237(10)

loop_
_atom_type_symbol
_atom_type_description
_atom_type_scat_dispersion_real
_atom_type_scat_dispersion_imag
_atom_type_scat_source
C C 0.0033 0.0016 'International Tables Vol C Tables 4.2.6.8 and 6.1.1.4'
H H 0.0000 0.0000 'International Tables Vol C Tables 4.2.6.8 and 6.1.1.4'
N N 0.0061 0.0033 'International Tables Vol C Tables 4.2.6.8 and 6.1.1.4'
O O 0.0106 0.0060 'International Tables Vol C Tables 4.2.6.8 and 6.1.1.4'
S S 0.1246 0.1234 'International Tables Vol C Tables 4.2.6.8 and 6.1.1.4'

loop_
_geom_angle_atom_site_label_1
_geom_angle_atom_site_label_2
_geom_angle_atom_site_label_3
_geom_angle
C7 O1 C8 105.50(11)
C1 N1 C15 128.32(14)
C1 N1 H1 116.5(14)
C15 N1 H1 114.7(14)
C1 N2 C22 120.85(13)
C14 N3 C29 129.12(14)
C14 N3 H3 115.0(14)
C29 N3 H3 114.8(14)
C14 N4 C36 120.74(16)
N1 C1 C2 113.04(13)
N2 C1 N1 122.73(14)
N2 C1 C2 124.22(14)
C3 C2 C1 123.85(14)
C7 C2 C1 120.54(14)
C7 C2 C3 115.60(14)
C2 C3 H3A 119.3
C2 C3 C4 121.49(16)
C4 C3 H3A 119.3
C3 C4 H4 119.2
C5 C4 C3 121.53(16)
C5 C4 H4 119.2
C4 C5 H5 120.9
C4 C5 C6 118.23(15)
C6 C5 H5 120.9
C5 C6 C7 118.85(15)
C5 C6 C9 135.88(14)
C7 C6 C9 105.27(13)
O1 C7 C2 123.60(13)
O1 C7 C6 112.12(13)
C2 C7 C6 124.27(14)
O1 C8 C9 111.69(13)
O1 C8 C13 123.91(14)
C13 C8 C9 124.40(14)
C8 C9 C6 105.43(13)
C10 C9 C6 135.70(15)
C10 C9 C8 118.86(15)
C9 C10 H10 120.9
C11 C10 C9 118.15(15)
C11 C10 H10 120.9
C10 C11 H11 119.1
C10 C11 C12 121.81(15)
C12 C11 H11 119.1
C11 C12 H12 119.3
C11 C12 C13 121.46(16)
C13 C12 H12 119.3
C8 C13 C12 115.29(15)
C8 C13 C14 121.67(14)
C12 C13 C14 122.90(15)
N3 C14 C13 111.37(13)
N4 C14 N3 121.79(16)
N4 C14 C13 126.82(15)
C16 C15 N1 117.38(17)
C20 C15 N1 124.65(16)
C20 C15 C16 117.96(17)
C15 C16 H16 119.9
C17 C16 C15 120.2(2)
C17 C16 H16 119.9
C16 C17 H17 118.8
C18 C17 C16 122.4(2)
C18 C17 H17 118.8
C17 C18 C19 116.9(2)
C17 C18 C21 121.1(2)
C19 C18 C21 121.9(2)
C18 C19 H19 119.0
C18 C19 C20 122.1(2)
C20 C19 H19 119.0
C15 C20 H20 119.8
C19 C20 C15 120.39(17)
C19 C20 H20 119.8
C18 C21 H21A 109.5
C18 C21 H21B 109.5
C18 C21 H21C 109.5
H21A C21 H21B 109.5
H21A C21 H21C 109.5
H21B C21 H21C 109.5
C23 C22 N2 121.35(16)
C23 C22 C27 118.47(15)
C27 C22 N2 119.78(17)
C22 C23 H23 119.5
C22 C23 C24 121.02(17)
C24 C23 H23 119.5
C23 C24 H24 119.4
C23 C24 C25 121.16(19)
C25 C24 H24 119.4
C24 C25 C28 121.25(19)
C26 C25 C24 117.23(16)
C26 C25 C28 121.52(17)
C25 C26 H26 119.0
C25 C26 C27 122.09(17)
C27 C26 H26 119.0
C22 C27 C26 120.01(18)
C22 C27 H27 120.0
C26 C27 H27 120.0
C25 C28 H28A 109.5
C25 C28 H28B 109.5
C25 C28 H28C 109.5
H28A C28 H28B 109.5
H28A C28 H28C 109.5
H28B C28 H28C 109.5
C30 C29 N3 116.84(17)
C34 C29 N3 124.41(17)
C34 C29 C30 118.75(18)
C29 C30 H30 119.7
C31 C30 C29 120.6(2)
C31 C30 H30 119.7
C30 C31 H31 119.1
C30 C31 C32 121.7(2)
C32 C31 H31 119.1
C31 C32 C33 117.2(2)
C31 C32 C35 121.3(3)
C33 C32 C35 121.5(3)
C32 C33 H33 118.9
C34 C33 C32 122.2(2)
C34 C33 H33 118.9
C29 C34 H34 120.3
C33 C34 C29 119.5(2)
C33 C34 H34 120.3
C32 C35 H35A 109.5
C32 C35 H35B 109.5
C32 C35 H35C 109.5
H35A C35 H35B 109.5
H35A C35 H35C 109.5
H35B C35 H35C 109.5
C37 C36 N4 121.62(16)
C37 C36 C41 118.11(17)
C41 C36 N4 120.01(18)
C36 C37 H37 119.7
C36 C37 C38 120.65(17)
C38 C37 H37 119.7
C37 C38 H38 119.2
C39 C38 C37 121.62(19)
C39 C38 H38 119.2
C38 C39 C42 121.4(2)
C40 C39 C38 117.27(17)
C40 C39 C42 121.33(18)
C39 C40 H40 119.1
C39 C40 C41 121.72(18)
C41 C40 H40 119.1
C36 C41 H41 119.7
C40 C41 C36 120.6(2)
C40 C41 H41 119.7
C39 C42 H42A 109.5
C39 C42 H42B 109.5
C39 C42 H42C 109.5
H42A C42 H42B 109.5
H42A C42 H42C 109.5
H42B C42 H42C 109.5
O3 S2A C45 106.2(2)
O3 S2A C46 104.90(16)
C45 S2A C46 97.5(2)
C45 S2B O3 105.3(3)
C45 S2B C46 135.5(4)
C46 S2B O3 106.0(3)
S2A C45 H45A 109.5
S2A C45 H45B 109.5
S2A C45 H45C 109.5
S2B C45 H45D 109.5
S2B C45 H45E 109.5
S2B C45 H45F 109.5
H45A C45 H45B 109.5
H45A C45 H45C 109.5
H45B C45 H45C 109.5
H45D C45 H45E 109.5
H45D C45 H45F 109.5
H45E C45 H45F 109.5
S2A C46 H46A 109.5
S2A C46 H46B 109.5
S2A C46 H46C 109.5
S2B C46 H46D 109.5
S2B C46 H46E 109.5
S2B C46 H46F 109.5
H46A C46 H46B 109.5
H46A C46 H46C 109.5
H46B C46 H46C 109.5
H46D C46 H46E 109.5
H46D C46 H46F 109.5
H46E C46 H46F 109.5
C43 S1A C44 99.45(13)
O2 S1A C43 107.21(15)
O2 S1A C44 103.54(14)
C44 S1B C43 99.3(3)
O2 S1B C43 107.0(3)
O2 S1B C44 115.3(3)
S1A C43 H43A 109.5
S1A C43 H43B 109.5
S1A C43 H43C 109.5
S1B C43 H43D 109.5
S1B C43 H43E 109.5
S1B C43 H43F 109.5
H43A C43 H43B 109.5
H43A C43 H43C 109.5
H43B C43 H43C 109.5
H43D C43 H43E 109.5
H43D C43 H43F 109.5
H43E C43 H43F 109.5
S1A C44 H44A 109.5
S1A C44 H44B 109.5
S1A C44 H44C 109.5
S1B C44 H44D 109.5
S1B C44 H44E 109.5
S1B C44 H44F 109.5
H44A C44 H44B 109.5
H44A C44 H44C 109.5
H44B C44 H44C 109.5
H44D C44 H44E 109.5
H44D C44 H44F 109.5
H44E C44 H44F 109.5

loop_
_geom_bond_atom_site_label_1
_geom_bond_atom_site_label_2
_geom_bond_distance
O1 C7 1.3741(18)
O1 C8 1.3779(17)
N1 C1 1.364(2)
N1 C15 1.405(2)
N1 H1 0.87(2)
N2 C1 1.281(2)
N2 C22 1.422(2)
N3 C14 1.370(2)
N3 C29 1.404(2)
N3 H3 0.86(2)
N4 C14 1.287(2)
N4 C36 1.416(2)
C1 C2 1.502(2)
C2 C3 1.395(2)
C2 C7 1.387(2)
C3 H3A 0.9500
C3 C4 1.397(2)
C4 H4 0.9500
C4 C5 1.387(3)
C5 H5 0.9500
C5 C6 1.395(2)
C6 C7 1.397(2)
C6 C9 1.450(2)
C8 C9 1.401(2)
C8 C13 1.386(2)
C9 C10 1.395(2)
C10 H10 0.9500
C10 C11 1.383(3)
C11 H11 0.9500
C11 C12 1.398(3)
C12 H12 0.9500
C12 C13 1.402(2)
C13 C14 1.498(2)
C15 C16 1.399(3)
C15 C20 1.389(2)
C16 H16 0.9500
C16 C17 1.385(3)
C17 H17 0.9500
C17 C18 1.377(4)
C18 C19 1.386(3)
C18 C21 1.518(3)
C19 H19 0.9500
C19 C20 1.388(2)
C20 H20 0.9500
C21 H21A 0.9800
C21 H21B 0.9800
C21 H21C 0.9800
C22 C23 1.378(3)
C22 C27 1.388(2)
C23 H23 0.9500
C23 C24 1.390(3)
C24 H24 0.9500
C24 C25 1.392(3)
C25 C26 1.379(3)
C25 C28 1.510(2)
C26 H26 0.9500
C26 C27 1.394(2)
C27 H27 0.9500
C28 H28A 0.9800
C28 H28B 0.9800
C28 H28C 0.9800
C29 C30 1.392(3)
C29 C34 1.392(3)
C30 H30 0.9500
C30 C31 1.380(3)
C31 H31 0.9500
C31 C32 1.384(4)
C32 C33 1.390(4)
C32 C35 1.520(3)
C33 H33 0.9500
C33 C34 1.390(3)
C34 H34 0.9500
C35 H35A 0.9800
C35 H35B 0.9800
C35 H35C 0.9800
C36 C37 1.381(3)
C36 C41 1.392(3)
C37 H37 0.9500
C37 C38 1.390(3)
C38 H38 0.9500
C38 C39 1.387(3)
C39 C40 1.381(3)
C39 C42 1.510(3)
C40 H40 0.9500
C40 C41 1.386(3)
C41 H41 0.9500
C42 H42A 0.9800
C42 H42B 0.9800
C42 H42C 0.9800
S2A O3 1.462(2)
S2A C45 1.752(5)
S2A C46 1.828(4)
S2B O3 1.796(4)
S2B C45 1.434(6)
S2B C46 1.473(5)
C45 H45A 0.9800
C45 H45B 0.9800
C45 H45C 0.9800
C45 H45D 0.9800
C45 H45E 0.9800
C45 H45F 0.9800
C46 H46A 0.9800
C46 H46B 0.9800
C46 H46C 0.9800
C46 H46D 0.9800
C46 H46E 0.9800
C46 H46F 0.9800
S1A C43 1.753(3)
S1A C44 1.772(2)
S1A O2 1.518(2)
S1B C43 1.862(5)
S1B C44 1.661(5)
S1B O2 1.400(5)
C43 H43A 0.9800
C43 H43B 0.9800
C43 H43C 0.9800
C43 H43D 0.9800
C43 H43E 0.9800
C43 H43F 0.9800
C44 H44A 0.9800
C44 H44B 0.9800
C44 H44C 0.9800
C44 H44D 0.9800
C44 H44E 0.9800
C44 H44F 0.9800

loop_
_geom_torsion_atom_site_label_1
_geom_torsion_atom_site_label_2
_geom_torsion_atom_site_label_3
_geom_torsion_atom_site_label_4
_geom_torsion
O1 C8 C9 C6 0.27(17)
O1 C8 C9 C10 -179.30(14)
O1 C8 C13 C12 177.65(15)
O1 C8 C13 C14 -6.6(2)
N1 C1 C2 C3 -74.4(2)
N1 C1 C2 C7 104.91(18)
N1 C15 C16 C17 178.1(2)
N1 C15 C20 C19 -176.74(18)
N2 C1 C2 C3 106.8(2)
N2 C1 C2 C7 -73.9(2)
N2 C22 C23 C24 -174.30(17)
N2 C22 C27 C26 174.25(15)
N3 C29 C30 C31 180.0(2)
N3 C29 C34 C33 178.7(2)
N4 C36 C37 C38 -175.04(16)
N4 C36 C41 C40 176.15(18)
C1 N1 C15 C16 157.0(2)
C1 N1 C15 C20 -24.3(3)
C1 N2 C22 C23 -88.8(2)
C1 N2 C22 C27 98.6(2)
C1 C2 C3 C4 -178.64(18)
C1 C2 C7 O1 -2.0(2)
C1 C2 C7 C6 179.32(15)
C2 C3 C4 C5 -1.4(3)
C3 C2 C7 O1 177.35(15)
C3 C2 C7 C6 -1.3(2)
C3 C4 C5 C6 0.0(3)
C4 C5 C6 C7 0.7(3)
C4 C5 C6 C9 -178.23(19)
C5 C6 C7 O1 -178.84(15)
C5 C6 C7 C2 -0.1(3)
C5 C6 C9 C8 178.7(2)
C5 C6 C9 C10 -1.9(3)
C6 C9 C10 C11 -178.02(18)
C7 O1 C8 C9 -0.02(17)
C7 O1 C8 C13 -179.46(15)
C7 C2 C3 C4 2.0(3)
C7 C6 C9 C8 -0.41(17)
C7 C6 C9 C10 179.06(19)
C8 O1 C7 C2 -179.04(15)
C8 O1 C7 C6 -0.27(17)
C8 C9 C10 C11 1.4(3)
C8 C13 C14 N3 -48.6(2)
C8 C13 C14 N4 132.87(19)
C9 C6 C7 O1 0.43(17)
C9 C6 C7 C2 179.20(15)
C9 C8 C13 C12 -1.7(2)
C9 C8 C13 C14 174.06(15)
C9 C10 C11 C12 -1.3(3)
C10 C11 C12 C13 -0.4(3)
C11 C12 C13 C8 1.8(3)
C11 C12 C13 C14 -173.90(17)
C12 C13 C14 N3 126.82(18)
C12 C13 C14 N4 -51.7(3)
C13 C8 C9 C6 179.71(15)
C13 C8 C9 C10 0.1(2)
C14 N3 C29 C30 -150.5(2)
C14 N3 C29 C34 28.5(3)
C14 N4 C36 C37 -65.0(2)
C14 N4 C36 C41 121.0(2)
C15 N1 C1 N2 5.6(3)
C15 N1 C1 C2 -173.24(17)
C15 C16 C17 C18 -0.9(5)
C16 C15 C20 C19 2.0(3)
C16 C17 C18 C19 1.1(5)
C16 C17 C18 C21 -177.2(3)
C17 C18 C19 C20 0.2(4)
C18 C19 C20 C15 -1.7(4)
C20 C15 C16 C17 -0.7(4)
C21 C18 C19 C20 178.5(3)
C22 N2 C1 N1 -179.58(16)
C22 N2 C1 C2 -0.9(3)
C22 C23 C24 C25 0.5(3)
C23 C22 C27 C26 1.4(3)
C23 C24 C25 C26 0.7(3)
C23 C24 C25 C28 -179.70(18)
C24 C25 C26 C27 -0.8(3)
C25 C26 C27 C22 -0.2(3)
C27 C22 C23 C24 -1.5(3)
C28 C25 C26 C27 179.54(17)
C29 N3 C14 N4 -16.9(3)
C29 N3 C14 C13 164.49(17)
C29 C30 C31 C32 1.4(4)
C30 C29 C34 C33 -2.3(3)
C30 C31 C32 C33 -2.2(5)
C30 C31 C32 C35 178.3(3)
C31 C32 C33 C34 0.8(4)
C32 C33 C34 C29 1.5(4)
C34 C29 C30 C31 0.9(4)
C35 C32 C33 C34 -179.8(3)
C36 N4 C14 N3 170.44(16)
C36 N4 C14 C13 -11.2(3)
C36 C37 C38 C39 -0.4(3)
C37 C36 C41 C40 2.0(3)
C37 C38 C39 C40 0.7(3)
C37 C38 C39 C42 -178.22(18)
C38 C39 C40 C41 0.3(3)
C39 C40 C41 C36 -1.7(3)
C41 C36 C37 C38 -1.0(3)
C42 C39 C40 C41 179.25(19)
